data_2234876
loop_
_publ_author_name
'Ha, Kwang'

_publ_section_title
;
 4,4'-Dinitro-2,2'-[propane-1,3-diylbis(iminiumylmethanylylidene)]diphenolate
;
_journal_coeditor_code ZL2472
_journal_issue 5
_journal_name_full 'Acta Crystallographica Section E'
_journal_page_first o1399
_journal_paper_doi 10.1107/S1600536812015504
_journal_volume 68
_journal_year 2012
_chemical_formula_iupac 'C17 H16 N4 O6'
_chemical_formula_moiety 'C17 H16 N4 O6'
_chemical_formula_sum 'C17 H16 N4 O6'
_chemical_formula_weight 372.34
_chemical_name_systematic
;
4,4'-Dinitro-2,2'-[propane-1,3-diylbis(iminiumylmethanylylidene)]diphenolate
;
_space_group_IT_number 61
_symmetry_cell_setting orthorhombic
_symmetry_space_group_name_Hall '-P 2ac 2ab'
_symmetry_space_group_name_H-M 'P b c a'
_atom_sites_solution_hydrogens geom
_atom_sites_solution_primary direct
_atom_sites_solution_secondary difmap
_cell_angle_alpha 90.00
_cell_angle_beta 90.00
_cell_angle_gamma 90.00
_cell_formula_units_Z 8
_cell_length_a 11.5698(5)
_cell_length_b 13.0393(6)
_cell_length_c 22.0393(10)
_cell_measurement_reflns_used 3572
_cell_measurement_temperature 200(2)
_cell_measurement_theta_max 25.25
_cell_measurement_theta_min 2.53
_cell_volume 3324.9(3)
_computing_cell_refinement 'SAINT (Bruker, 2000)'
_computing_data_collection 'SMART (Bruker, 2000)'
_computing_data_reduction 'SAINT (Bruker, 2000)'
_computing_molecular_graphics 'ORTEP-3 (Farrugia, 1997) and PLATON (Spek, 2009)'
_computing_publication_material 'SHELXL97 (Sheldrick, 2008)'
_computing_structure_refinement 'SHELXL97 (Sheldrick, 2008)'
_computing_structure_solution 'SHELXS97 (Sheldrick, 2008)'
_diffrn_ambient_temperature 200(2)
_diffrn_measured_fraction_theta_full 0.997
_diffrn_measured_fraction_theta_max 0.997
_diffrn_measurement_device_type 'Bruker SMART 1000 CCD'
_diffrn_measurement_method '\f and \w scans'
_diffrn_radiation_monochromator graphite
_diffrn_radiation_source 'fine-focus sealed tube'
_diffrn_radiation_type MoK\a
_diffrn_radiation_wavelength 0.71073
_diffrn_reflns_av_R_equivalents 0.0839
_diffrn_reflns_av_sigmaI/netI 0.0543
_diffrn_reflns_limit_h_max 15
_diffrn_reflns_limit_h_min -15
_diffrn_reflns_limit_k_max 17
_diffrn_reflns_limit_k_min -14
_diffrn_reflns_limit_l_max 29
_diffrn_reflns_limit_l_min -28
_diffrn_reflns_number 23432
_diffrn_reflns_theta_full 28.29
_diffrn_reflns_theta_max 28.29
_diffrn_reflns_theta_min 2.53
_diffrn_standards_decay_% 0
_diffrn_standards_interval_count 0
_diffrn_standards_interval_time 0
_diffrn_standards_number 0
_exptl_absorpt_coefficient_mu 0.115
_exptl_absorpt_correction_T_max 1.000000
_exptl_absorpt_correction_T_min 0.889942
_exptl_absorpt_correction_type multi-scan
_exptl_absorpt_process_details '(SADABS; Bruker, 2000)'
_exptl_crystal_colour yellow
_exptl_crystal_density_diffrn 1.488
_exptl_crystal_density_method 'not measured'
_exptl_crystal_description block
_exptl_crystal_F_000 1552
_exptl_crystal_size_max 0.31
_exptl_crystal_size_mid 0.17
_exptl_crystal_size_min 0.15
_refine_diff_density_max 0.283
_refine_diff_density_min -0.303
_refine_ls_extinction_method none
_refine_ls_goodness_of_fit_ref 1.027
_refine_ls_hydrogen_treatment mixed
_refine_ls_matrix_type full
_refine_ls_number_parameters 252
_refine_ls_number_reflns 4120
_refine_ls_number_restraints 0
_refine_ls_restrained_S_all 1.027
_refine_ls_R_factor_all 0.1135
_refine_ls_R_factor_gt 0.0515
_refine_ls_shift/su_max 0.000
_refine_ls_shift/su_mean 0.000
_refine_ls_structure_factor_coef Fsqd
_refine_ls_weighting_details 'calc w=1/[\s^2^(Fo^2^)+(0.0572P)^2^+0.0212P] where P=(Fo^2^+2Fc^2^)/3'
_refine_ls_weighting_scheme calc
_refine_ls_wR_factor_gt 0.1074
_refine_ls_wR_factor_ref 0.1378
_reflns_number_gt 2286
_reflns_number_total 4120
_reflns_threshold_expression I>2sigma(I)
_cod_data_source_file zl2472.cif
_cod_data_source_block I
_cod_database_code 2234876
_cod_database_fobs_code 2234876

loop_
_symmetry_equiv_pos_as_xyz
'x, y, z'
'-x+1/2, -y, z+1/2'
'-x, y+1/2, -z+1/2'
'x+1/2, -y+1/2, -z'
'-x, -y, -z'
'x-1/2, y, -z-1/2'
'x, -y-1/2, z-1/2'
'-x-1/2, y-1/2, z'

loop_
_atom_site_type_symbol
_atom_site_label
_atom_site_fract_x
_atom_site_fract_y
_atom_site_fract_z
_atom_site_U_iso_or_equiv
_atom_site_adp_type
_atom_site_calc_flag
_atom_site_refinement_flags
_atom_site_occupancy
_atom_site_symmetry_multiplicity
O O1 0.18305(12) 0.22185(11) 0.21082(6) 0.0397(4) Uani d . 1 1
O O2 0.63010(14) 0.28176(13) 0.05617(7) 0.0495(4) Uani d . 1 1
O O3 0.50263(15) 0.25797(13) -0.01460(7) 0.0522(5) Uani d . 1 1
O O4 0.62220(12) -0.00556(11) 0.48734(6) 0.0383(4) Uani d . 1 1
O O5 0.96696(14) -0.02327(15) 0.27155(8) 0.0636(5) Uani d . 1 1
O O6 1.08562(13) -0.02659(13) 0.34711(8) 0.0536(5) Uani d . 1 1
N N1 0.52991(16) 0.26527(13) 0.03929(9) 0.0372(4) Uani d . 1 1
N N2 0.34001(16) 0.22765(13) 0.29410(8) 0.0325(4) Uani d . 1 1
H H2N 0.491(2) 0.0128(18) 0.4342(13) 0.061(8) Uiso d . 1 1
N N3 0.48198(14) 0.01663(13) 0.39362(9) 0.0300(4) Uani d . 1 1
H H3N 0.266(3) 0.2203(19) 0.2781(13) 0.079(9) Uiso d . 1 1
N N4 0.98619(16) -0.02418(14) 0.32658(9) 0.0388(5) Uani d . 1 1
C C1 0.26324(17) 0.23326(14) 0.17156(9) 0.0293(5) Uani d . 1 1
C C2 0.23969(18) 0.23465(14) 0.10807(9) 0.0321(5) Uani d . 1 1
H H2 0.1619 0.2290 0.0947 0.038 Uiso calc R 1 1
C C3 0.32499(18) 0.24381(14) 0.06613(9) 0.0320(5) Uani d . 1 1
H H3 0.3065 0.2433 0.0241 0.038 Uiso calc R 1 1
C C4 0.44063(18) 0.25404(14) 0.08474(9) 0.0296(5) Uani d . 1 1
C C5 0.46937(17) 0.25358(14) 0.14490(9) 0.0294(5) Uani d . 1 1
H H5 0.5479 0.2608 0.1567 0.035 Uiso calc R 1 1
C C6 0.38325(17) 0.24253(14) 0.18915(9) 0.0270(4) Uani d . 1 1
C C7 0.41546(18) 0.23887(14) 0.25139(9) 0.0305(5) Uani d . 1 1
H H7 0.4948 0.2449 0.2619 0.037 Uiso calc R 1 1
C C8 0.36602(19) 0.22306(16) 0.35868(9) 0.0349(5) Uani d . 1 1
H H8A 0.3365 0.2858 0.3787 0.042 Uiso calc R 1 1
H H8B 0.4508 0.2208 0.3644 0.042 Uiso calc R 1 1
C C9 0.31172(18) 0.12934(15) 0.38808(9) 0.0330(5) Uani d . 1 1
H H9A 0.2285 0.1280 0.3777 0.040 Uiso calc R 1 1
H H9B 0.3179 0.1364 0.4327 0.040 Uiso calc R 1 1
C C10 0.36533(17) 0.02741(15) 0.36953(9) 0.0320(5) Uani d . 1 1
H H10A 0.3166 -0.0295 0.3847 0.038 Uiso calc R 1 1
H H10B 0.3678 0.0229 0.3247 0.038 Uiso calc R 1 1
C C11 0.57442(17) 0.00744(14) 0.36110(9) 0.0274(4) Uani d . 1 1
H H11 0.5665 0.0098 0.3182 0.033 Uiso calc R 1 1
C C12 0.68702(17) -0.00597(14) 0.38544(8) 0.0261(4) Uani d . 1 1
C C13 0.70501(18) -0.01066(14) 0.45046(9) 0.0281(4) Uani d . 1 1
C C14 0.82265(18) -0.02299(16) 0.47050(9) 0.0353(5) Uani d . 1 1
H H14 0.8382 -0.0277 0.5127 0.042 Uiso calc R 1 1
C C15 0.91170(18) -0.02810(16) 0.43079(9) 0.0347(5) Uani d . 1 1
H H15 0.9885 -0.0358 0.4453 0.042 Uiso calc R 1 1
C C16 0.89073(17) -0.02195(15) 0.36768(9) 0.0293(4) Uani d . 1 1
C C17 0.78028(17) -0.01169(14) 0.34546(9) 0.0293(5) Uani d . 1 1
H H17 0.7675 -0.0085 0.3029 0.035 Uiso calc R 1 1

loop_
_atom_site_aniso_label
_atom_site_aniso_U_11
_atom_site_aniso_U_22
_atom_site_aniso_U_33
_atom_site_aniso_U_12
_atom_site_aniso_U_13
_atom_site_aniso_U_23
O1 0.0255(8) 0.0574(10) 0.0362(9) -0.0014(7) 0.0025(7) 0.0090(7)
O2 0.0335(9) 0.0701(12) 0.0450(10) 0.0044(8) 0.0064(8) 0.0105(8)
O3 0.0570(11) 0.0726(12) 0.0269(9) 0.0072(8) 0.0058(8) -0.0012(7)
O4 0.0334(8) 0.0565(10) 0.0250(8) 0.0030(7) 0.0042(7) 0.0031(6)
O5 0.0469(11) 0.1112(16) 0.0326(10) 0.0119(10) 0.0109(8) 0.0110(9)
O6 0.0278(9) 0.0770(13) 0.0560(11) 0.0016(8) 0.0043(8) 0.0064(9)
N1 0.0380(11) 0.0407(11) 0.0330(11) 0.0072(8) 0.0040(9) 0.0031(8)
N2 0.0311(10) 0.0420(11) 0.0243(10) 0.0018(8) -0.0008(8) 0.0051(7)
N3 0.0304(10) 0.0370(10) 0.0225(10) 0.0030(7) -0.0016(8) -0.0009(7)
N4 0.0323(11) 0.0474(12) 0.0367(11) 0.0026(8) 0.0050(9) 0.0073(8)
C1 0.0265(11) 0.0295(11) 0.0318(11) -0.0006(8) -0.0022(9) 0.0047(8)
C2 0.0304(11) 0.0321(12) 0.0336(12) -0.0020(9) -0.0048(9) 0.0041(9)
C3 0.0391(13) 0.0284(11) 0.0285(11) -0.0002(9) -0.0043(9) 0.0018(8)
C4 0.0306(12) 0.0312(11) 0.0271(11) 0.0023(9) 0.0029(9) 0.0029(8)
C5 0.0241(10) 0.0316(12) 0.0324(12) 0.0015(8) -0.0017(9) 0.0024(8)
C6 0.0260(10) 0.0279(11) 0.0272(11) 0.0023(8) -0.0019(9) 0.0040(8)
C7 0.0285(11) 0.0314(11) 0.0315(11) 0.0009(9) 0.0011(9) 0.0022(8)
C8 0.0368(12) 0.0418(13) 0.0260(12) 0.0022(10) -0.0015(9) 0.0002(9)
C9 0.0315(12) 0.0400(13) 0.0274(11) 0.0029(9) 0.0019(9) 0.0022(9)
C10 0.0278(11) 0.0425(13) 0.0256(11) 0.0015(9) -0.0017(9) 0.0013(9)
C11 0.0324(11) 0.0280(11) 0.0218(10) 0.0010(8) -0.0012(9) -0.0004(8)
C12 0.0288(11) 0.0263(11) 0.0233(10) 0.0014(8) -0.0002(8) 0.0009(7)
C13 0.0317(11) 0.0276(11) 0.0251(11) -0.0018(8) 0.0004(9) 0.0010(8)
C14 0.0331(12) 0.0469(13) 0.0260(11) -0.0042(10) -0.0033(9) 0.0041(9)
C15 0.0284(11) 0.0414(13) 0.0344(13) -0.0037(10) -0.0029(9) 0.0040(9)
C16 0.0300(11) 0.0306(11) 0.0274(11) -0.0010(8) 0.0036(9) 0.0036(8)
C17 0.0346(12) 0.0297(11) 0.0236(10) -0.0003(9) 0.0011(9) 0.0015(8)

loop_
_atom_type_symbol
_atom_type_description
_atom_type_scat_dispersion_real
_atom_type_scat_dispersion_imag
_atom_type_scat_source
C C 0.0033 0.0016 'International Tables Vol C Tables 4.2.6.8 and 6.1.1.4'
H H 0.0000 0.0000 'International Tables Vol C Tables 4.2.6.8 and 6.1.1.4'
N N 0.0061 0.0033 'International Tables Vol C Tables 4.2.6.8 and 6.1.1.4'
O O 0.0106 0.0060 'International Tables Vol C Tables 4.2.6.8 and 6.1.1.4'

loop_
_geom_angle_atom_site_label_1
_geom_angle_atom_site_label_2
_geom_angle_atom_site_label_3
_geom_angle
O3 N1 O2 122.92(18)
O3 N1 C4 118.46(18)
O2 N1 C4 118.62(18)
C7 N2 C8 125.25(19)
C7 N2 H3N 110.9(18)
C8 N2 H3N 123.8(18)
C11 N3 C10 124.97(18)
C11 N3 H2N 116.4(16)
C10 N3 H2N 118.5(16)
O5 N4 O6 121.87(18)
O5 N4 C16 118.95(18)
O6 N4 C16 119.19(19)
O1 C1 C2 121.84(18)
O1 C1 C6 121.70(18)
C2 C1 C6 116.44(18)
C3 C2 C1 122.04(19)
C3 C2 H2 119.0
C1 C2 H2 119.0
C2 C3 C4 120.12(19)
C2 C3 H3 119.9
C4 C3 H3 119.9
C5 C4 C3 120.94(19)
C5 C4 N1 119.89(19)
C3 C4 N1 119.17(18)
C4 C5 C6 120.15(18)
C4 C5 H5 119.9
C6 C5 H5 119.9
C5 C6 C7 119.23(18)
C5 C6 C1 120.30(18)
C7 C6 C1 120.47(18)
N2 C7 C6 121.97(19)
N2 C7 H7 119.0
C6 C7 H7 119.0
N2 C8 C9 111.38(17)
N2 C8 H8A 109.4
C9 C8 H8A 109.4
N2 C8 H8B 109.4
C9 C8 H8B 109.4
H8A C8 H8B 108.0
C8 C9 C10 114.79(17)
C8 C9 H9A 108.6
C10 C9 H9A 108.6
C8 C9 H9B 108.6
C10 C9 H9B 108.6
H9A C9 H9B 107.5
N3 C10 C9 111.32(17)
N3 C10 H10A 109.4
C9 C10 H10A 109.4
N3 C10 H10B 109.4
C9 C10 H10B 109.4
H10A C10 H10B 108.0
N3 C11 C12 124.13(18)
N3 C11 H11 117.9
C12 C11 H11 117.9
C17 C12 C11 118.54(17)
C17 C12 C13 120.74(18)
C11 C12 C13 120.70(17)
O4 C13 C14 121.84(18)
O4 C13 C12 121.81(18)
C14 C13 C12 116.34(18)
C15 C14 C13 121.78(19)
C15 C14 H14 119.1
C13 C14 H14 119.1
C14 C15 C16 120.17(19)
C14 C15 H15 119.9
C16 C15 H15 119.9
C17 C16 C15 121.02(18)
C17 C16 N4 119.63(18)
C15 C16 N4 119.33(18)
C16 C17 C12 119.93(18)
C16 C17 H17 120.0
C12 C17 H17 120.0

loop_
_geom_bond_atom_site_label_1
_geom_bond_atom_site_label_2
_geom_bond_distance
O1 C1 1.277(2)
O2 N1 1.236(2)
O3 N1 1.233(2)
O4 C13 1.258(2)
O5 N4 1.233(2)
O6 N4 1.237(2)
N1 C4 1.446(3)
N2 C7 1.292(2)
N2 C8 1.456(3)
N2 H3N 0.93(3)
N3 C11 1.293(3)
N3 C10 1.457(3)
N3 H2N 0.90(3)
N4 C16 1.429(3)
C1 C2 1.426(3)
C1 C6 1.447(3)
C2 C3 1.357(3)
C2 H2 0.9500
C3 C4 1.406(3)
C3 H3 0.9500
C4 C5 1.367(3)
C5 C6 1.402(3)
C5 H5 0.9500
C6 C7 1.422(3)
C7 H7 0.9500
C8 C9 1.519(3)
C8 H8A 0.9900
C8 H8B 0.9900
C9 C10 1.523(3)
C9 H9A 0.9900
C9 H9B 0.9900
C10 H10A 0.9900
C10 H10B 0.9900
C11 C12 1.420(3)
C11 H11 0.9500
C12 C17 1.395(3)
C12 C13 1.449(3)
C13 C14 1.440(3)
C14 C15 1.353(3)
C14 H14 0.9500
C15 C16 1.414(3)
C15 H15 0.9500
C16 C17 1.375(3)
C17 H17 0.9500

loop_
_geom_hbond_atom_site_label_D
_geom_hbond_atom_site_label_H
_geom_hbond_atom_site_label_A
_geom_hbond_site_symmetry_A
_geom_hbond_distance_DH
_geom_hbond_distance_HA
_geom_hbond_distance_DA
_geom_hbond_angle_DHA
N2 H3N O1 . 0.93(3) 1.77(3) 2.583(2) 145(3)
N3 H2N O4 . 0.90(3) 1.93(3) 2.642(2) 135(2)
N3 H2N O4 5_656 0.90(3) 2.17(3) 2.891(2) 136(2)

loop_
_geom_torsion_atom_site_label_1
_geom_torsion_atom_site_label_2
_geom_torsion_atom_site_label_3
_geom_torsion_atom_site_label_4
_geom_torsion
O1 C1 C2 C3 -178.08(18)
C6 C1 C2 C3 0.2(3)
C1 C2 C3 C4 -1.1(3)
C2 C3 C4 C5 0.9(3)
C2 C3 C4 N1 -179.06(17)
O3 N1 C4 C5 174.81(18)
O2 N1 C4 C5 -5.2(3)
O3 N1 C4 C3 -5.2(3)
O2 N1 C4 C3 174.75(18)
C3 C4 C5 C6 0.2(3)
N1 C4 C5 C6 -179.88(17)
C4 C5 C6 C7 177.95(18)
C4 C5 C6 C1 -1.0(3)
O1 C1 C6 C5 179.14(18)
C2 C1 C6 C5 0.8(3)
O1 C1 C6 C7 0.2(3)
C2 C1 C6 C7 -178.14(17)
C8 N2 C7 C6 179.92(17)
C5 C6 C7 N2 -179.22(18)
C1 C6 C7 N2 -0.2(3)
C7 N2 C8 C9 -128.3(2)
N2 C8 C9 C10 69.6(2)
C11 N3 C10 C9 -118.0(2)
C8 C9 C10 N3 69.0(2)
C10 N3 C11 C12 -178.09(18)
N3 C11 C12 C17 -178.00(18)
N3 C11 C12 C13 0.3(3)
C17 C12 C13 O4 179.94(17)
C11 C12 C13 O4 1.7(3)
C17 C12 C13 C14 -0.9(3)
C11 C12 C13 C14 -179.17(17)
O4 C13 C14 C15 -179.76(19)
C12 C13 C14 C15 1.1(3)
C13 C14 C15 C16 -0.4(3)
C14 C15 C16 C17 -0.6(3)
C14 C15 C16 N4 178.00(18)
O5 N4 C16 C17 -4.5(3)
O6 N4 C16 C17 175.25(19)
O5 N4 C16 C15 176.89(18)
O6 N4 C16 C15 -3.4(3)
C15 C16 C17 C12 0.8(3)
N4 C16 C17 C12 -177.83(17)
C11 C12 C17 C16 178.29(17)
C13 C12 C17 C16 0.0(3)
